data_7704995
loop_
_publ_author_name
'Schachner, J\"org A'
'Belaj, Ferdinand'
'M\"osch-Zanetti, Nadia C'

_publ_section_title
;
 Isomers in chlorido and alkoxido-substituted oxidorhenium(v) complexes:
 effects on catalytic epoxidation activity.
;
_journal_issue 32
_journal_name_full 'Dalton transactions (Cambridge, England : 2003)'
_journal_page_first 11142
_journal_page_last 11149
_journal_paper_doi 10.1039/d0dt02352c
_journal_volume 49
_journal_year 2020
_chemical_compound_source 'synthetical product'
_chemical_formula_moiety 'C29 H26 Cl2 N2 O5 P Re'
_chemical_formula_sum 'C29 H26 Cl2 N2 O5 P Re'
_chemical_formula_weight 770.59
_chemical_name_common
cis-dichloro-[2-(4,4-dimethyl-4,5-dihydro-1,3-oxazol-2-yl)-4-nitropheno-lato-N,O]-oxo-(triphenylphosphine)-rhenium(V)
_chemical_name_systematic
cis-dichloro-[2-(4,4-dimethyl-4,5-dihydro-1,3-oxazol-2-yl)-4-nitropheno-lato-N,O]-oxo-(triphenylphosphine)-rhenium(V)
_space_group_crystal_system triclinic
_space_group_IT_number 2
_space_group_name_Hall '-P 1'
_space_group_name_H-M_alt 'P -1'
_atom_sites_solution_hydrogens geom
_atom_sites_solution_primary direct
_atom_sites_solution_secondary difmap
_audit_creation_method 'manual edited SHELXL-2014/6.cif file'
_audit_update_record
;
2020-06-22 deposited with the CCDC.	2020-07-29 downloaded from the CCDC.
;
_cell_angle_alpha 77.6402(17)
_cell_angle_beta 87.6176(18)
_cell_angle_gamma 82.1537(18)
_cell_formula_units_Z 2
_cell_length_a 10.7088(4)
_cell_length_b 10.7534(4)
_cell_length_c 12.8027(5)
_cell_measurement_reflns_used 9993
_cell_measurement_temperature 100(2)
_cell_measurement_theta_max 30.03
_cell_measurement_theta_min 2.27
_cell_volume 1426.54(9)
_computing_cell_refinement 'Bruker SAINT'
_computing_data_collection 'Bruker APEX2'
_computing_data_reduction 'Bruker SAINT'
_computing_molecular_graphics 'modified ORTEP (Johnson, 1965)'
_computing_publication_material 'SHELXL-2014/6 (Sheldrick, 2015)'
_computing_structure_refinement 'SHELXL-2014/6 (Sheldrick, 2015)'
_computing_structure_solution 'SHELXS-97 (Sheldrick, 2008)'
_diffrn_ambient_temperature 100(2)
_diffrn_measured_fraction_theta_full 0.999
_diffrn_measured_fraction_theta_max 0.999
_diffrn_measurement_device_type 'Bruker APEX-II CCD'
_diffrn_measurement_method '\f and \w scans'
_diffrn_radiation_monochromator 'multilayer monochromator'
_diffrn_radiation_source 'Incoatec microfocus sealed tube'
_diffrn_radiation_type MoK\a
_diffrn_radiation_wavelength 0.71073
_diffrn_reflns_av_R_equivalents 0.0783
_diffrn_reflns_av_unetI/netI 0.0529
_diffrn_reflns_Laue_measured_fraction_full 0.999
_diffrn_reflns_Laue_measured_fraction_max 0.999
_diffrn_reflns_limit_h_max 15
_diffrn_reflns_limit_h_min -15
_diffrn_reflns_limit_k_max 15
_diffrn_reflns_limit_k_min -15
_diffrn_reflns_limit_l_max 18
_diffrn_reflns_limit_l_min -18
_diffrn_reflns_number 55063
_diffrn_reflns_point_group_measured_fraction_full 0.999
_diffrn_reflns_point_group_measured_fraction_max 0.999
_diffrn_reflns_theta_full 30.00
_diffrn_reflns_theta_max 30.00
_diffrn_reflns_theta_min 1.92
_exptl_absorpt_coefficient_mu 4.545
_exptl_absorpt_correction_T_max 0.746
_exptl_absorpt_correction_T_min 0.426
_exptl_absorpt_correction_type multi-scan
_exptl_absorpt_process_details 'Bruker (2001). SADABS. Bruker AXS Inc., Madison, Wisconsin, USA.'
_exptl_crystal_colour green
_exptl_crystal_density_diffrn 1.794
_exptl_crystal_description block
_exptl_crystal_F_000 756
_exptl_crystal_size_max 0.330
_exptl_crystal_size_mid 0.260
_exptl_crystal_size_min 0.230
_refine_diff_density_max 2.735
_refine_diff_density_min -2.273
_refine_diff_density_rms 0.170
_refine_ls_extinction_method none
_refine_ls_goodness_of_fit_ref 1.083
_refine_ls_hydrogen_treatment refU
_refine_ls_matrix_type full
_refine_ls_number_parameters 370
_refine_ls_number_reflns 8300
_refine_ls_number_restraints 0
_refine_ls_restrained_S_all 1.083
_refine_ls_R_factor_all 0.0327
_refine_ls_R_factor_gt 0.0297
_refine_ls_shift/su_max 0.002
_refine_ls_shift/su_mean 0.000
_refine_ls_structure_factor_coef Fsqd
_refine_ls_weighting_details 'w=1/[\s^2^(Fo^2^)+(0.0190P)^2^+0.4664P] where P=(Fo^2^+2Fc^2^)/3'
_refine_ls_weighting_scheme calc
_refine_ls_wR_factor_gt 0.0627
_refine_ls_wR_factor_ref 0.0636
_reflns_Friedel_coverage 0.000
_reflns_number_gt 7645
_reflns_number_total 8300
_reflns_threshold_expression 'I > 2\s(I)'
_cod_data_source_file d0dt02352c2.cif
_cod_data_source_block JS90
_cod_depositor_comments 'Adding full bibliography for 7704994--7704996.cif.'
_cod_database_code 7704995
_shelx_space_group_comment
;
The symmetry employed for this shelxl refinement is uniquely defined
by the following loop, which should always be used as a source of
symmetry information in preference to the above space-group names.
They are only intended as comments.
;
_shelx_estimated_absorpt_t_min 0.315
_shelx_estimated_absorpt_t_max 0.421
_shelxl_version_number 2014/6

loop_
_space_group_symop_operation_xyz
'x, y, z'
'-x, -y, -z'

loop_
_atom_site_label
_atom_site_type_symbol
_atom_site_fract_x
_atom_site_fract_y
_atom_site_fract_z
_atom_site_U_iso_or_equiv
_atom_site_adp_type
_atom_site_occupancy
_atom_site_site_symmetry_order
_atom_site_calc_flag
_atom_site_refinement_flags_posn
_atom_site_refinement_flags_adp
_atom_site_refinement_flags_occupancy
_atom_site_disorder_assembly
_atom_site_disorder_group
Re1 Re 0.46362(2) 0.18922(2) 0.75145(2) 0.00867(4) Uani 1 1 d . . . . .
O1 O 0.45499(19) 0.1313(2) 0.88368(15) 0.0151(4) Uani 1 1 d . . . . .
Cl1 Cl 0.58990(6) 0.35239(7) 0.75402(5) 0.01444(14) Uani 1 1 d . . . . .
Cl2 Cl 0.64947(6) 0.07073(7) 0.69678(6) 0.01988(15) Uani 1 1 d . . . . .
O11 O 0.2511(2) -0.0589(2) 0.62548(18) 0.0238(5) Uani 1 1 d . . . . .
C12 C 0.3058(3) 0.0445(3) 0.6298(2) 0.0136(6) Uani 1 1 d . . . . .
N13 N 0.3610(2) 0.0437(2) 0.71766(19) 0.0128(5) Uani 1 1 d . . . . .
C14 C 0.3520(3) -0.0872(3) 0.7907(2) 0.0149(6) Uani 1 1 d . . . . .
C15 C 0.2512(4) -0.1353(4) 0.7347(3) 0.0383(10) Uani 1 1 d . . . . .
H151 H 0.2727 -0.2280 0.7353 0.055(10) Uiso 1 1 calc R U . . .
H152 H 0.1679 -0.1213 0.7698 0.055(10) Uiso 1 1 calc R U . . .
C16 C 0.3050(4) -0.0800(4) 0.9031(3) 0.0361(9) Uani 1 1 d . . . . .
H161 H 0.2812 -0.1633 0.9396 0.052(8) Uiso 1 1 calc R U . . .
H162 H 0.2315 -0.0140 0.8994 0.052(8) Uiso 1 1 calc R U . . .
H163 H 0.3720 -0.0578 0.9429 0.052(8) Uiso 1 1 calc R U . . .
C17 C 0.4768(4) -0.1710(4) 0.7934(4) 0.0489(12) Uani 1 1 d . . . . .
H171 H 0.5391 -0.1352 0.8283 0.050(7) Uiso 1 1 calc R U . . .
H172 H 0.5051 -0.1747 0.7202 0.050(7) Uiso 1 1 calc R U . . .
H173 H 0.4676 -0.2578 0.8336 0.050(7) Uiso 1 1 calc R U . . .
O21 O 0.43307(17) 0.26532(19) 0.59672(15) 0.0117(4) Uani 1 1 d . . . . .
C21 C 0.3578(2) 0.2530(3) 0.5215(2) 0.0116(5) Uani 1 1 d . . . . .
C22 C 0.2932(3) 0.1450(3) 0.5329(2) 0.0127(6) Uani 1 1 d . . . . .
C23 C 0.2150(3) 0.1351(3) 0.4509(2) 0.0156(6) Uani 1 1 d . . . . .
H23 H 0.1706 0.0631 0.4577 0.015(5) Uiso 1 1 calc R U . . .
C24 C 0.2034(3) 0.2314(3) 0.3602(2) 0.0147(6) Uani 1 1 d . . . . .
C25 C 0.2661(3) 0.3390(3) 0.3472(2) 0.0152(6) Uani 1 1 d . . . . .
H25 H 0.2559 0.4041 0.2839 0.015(5) Uiso 1 1 calc R U . . .
C26 C 0.3429(3) 0.3495(3) 0.4276(2) 0.0152(6) Uani 1 1 d . . . . .
H26 H 0.3863 0.4224 0.4196 0.015(5) Uiso 1 1 calc R U . . .
N24 N 0.1197(2) 0.2208(3) 0.2761(2) 0.0216(6) Uani 1 1 d . . . . .
O23 O 0.0549(2) 0.1334(2) 0.2935(2) 0.0313(6) Uani 1 1 d . . . . .
O25 O 0.1191(3) 0.3006(3) 0.19187(19) 0.0353(6) Uani 1 1 d . . . . .
P1 P 0.26896(6) 0.33408(7) 0.77500(5) 0.00856(13) Uani 1 1 d . . . . .
C31 C 0.2289(2) 0.4651(3) 0.6607(2) 0.0103(5) Uani 1 1 d . . . . .
C32 C 0.3248(3) 0.5363(3) 0.6162(2) 0.0152(6) Uani 1 1 d . . . . .
H32 H 0.4087 0.5096 0.6406 0.017(4) Uiso 1 1 calc R U . . .
C33 C 0.2988(3) 0.6456(3) 0.5367(2) 0.0192(6) Uani 1 1 d . . . . .
H33 H 0.3646 0.6936 0.5067 0.017(4) Uiso 1 1 calc R U . . .
C34 C 0.1763(3) 0.6846(3) 0.5010(2) 0.0207(7) Uani 1 1 d . . . . .
H34 H 0.1583 0.7595 0.4464 0.017(4) Uiso 1 1 calc R U . . .
C35 C 0.0806(3) 0.6152(3) 0.5443(2) 0.0184(6) Uani 1 1 d . . . . .
H35 H -0.0030 0.6425 0.5191 0.017(4) Uiso 1 1 calc R U . . .
C36 C 0.1052(3) 0.5054(3) 0.6249(2) 0.0143(6) Uani 1 1 d . . . . .
H36 H 0.0388 0.4584 0.6552 0.017(4) Uiso 1 1 calc R U . . .
C41 C 0.2666(2) 0.4224(3) 0.8823(2) 0.0095(5) Uani 1 1 d . . . . .
C42 C 0.3601(3) 0.4014(3) 0.9580(2) 0.0143(6) Uani 1 1 d . . . . .
H42 H 0.4319 0.3395 0.9555 0.020(4) Uiso 1 1 calc R U . . .
C43 C 0.3477(3) 0.4724(3) 1.0379(2) 0.0166(6) Uani 1 1 d . . . . .
H43 H 0.4121 0.4597 1.0894 0.020(4) Uiso 1 1 calc R U . . .
C44 C 0.2430(3) 0.5609(3) 1.0429(2) 0.0169(6) Uani 1 1 d . . . . .
H44 H 0.2350 0.6082 1.0981 0.020(4) Uiso 1 1 calc R U . . .
C45 C 0.1492(3) 0.5810(3) 0.9675(2) 0.0185(6) Uani 1 1 d . . . . .
H45 H 0.0769 0.6421 0.9708 0.020(4) Uiso 1 1 calc R U . . .
C46 C 0.1613(3) 0.5119(3) 0.8877(2) 0.0168(6) Uani 1 1 d . . . . .
H46 H 0.0971 0.5257 0.8360 0.020(4) Uiso 1 1 calc R U . . .
C51 C 0.1318(2) 0.2502(3) 0.8073(2) 0.0101(5) Uani 1 1 d . . . . .
C52 C 0.0716(3) 0.2078(3) 0.7293(2) 0.0133(6) Uani 1 1 d . . . . .
H52 H 0.1009 0.2256 0.6573 0.016(4) Uiso 1 1 calc R U . . .
C53 C -0.0308(3) 0.1398(3) 0.7561(3) 0.0192(6) Uani 1 1 d . . . . .
H53 H -0.0711 0.1116 0.7023 0.016(4) Uiso 1 1 calc R U . . .
C54 C -0.0742(3) 0.1132(3) 0.8606(3) 0.0216(7) Uani 1 1 d . . . . .
H54 H -0.1454 0.0686 0.8785 0.016(4) Uiso 1 1 calc R U . . .
C55 C -0.0132(3) 0.1520(3) 0.9390(2) 0.0186(6) Uani 1 1 d . . . . .
H55 H -0.0417 0.1320 1.0112 0.016(4) Uiso 1 1 calc R U . . .
C56 C 0.0892(3) 0.2198(3) 0.9134(2) 0.0140(6) Uani 1 1 d . . . . .
H56 H 0.1304 0.2456 0.9679 0.016(4) Uiso 1 1 calc R U . . .

loop_
_atom_site_aniso_label
_atom_site_aniso_U_11
_atom_site_aniso_U_22
_atom_site_aniso_U_33
_atom_site_aniso_U_23
_atom_site_aniso_U_13
_atom_site_aniso_U_12
Re1 0.00763(6) 0.00948(7) 0.00980(6) -0.00397(4) 0.00027(4) -0.00133(4)
O1 0.0172(10) 0.0151(11) 0.0137(10) -0.0032(8) -0.0022(8) -0.0038(8)
Cl1 0.0131(3) 0.0158(4) 0.0164(3) -0.0051(3) -0.0009(2) -0.0063(3)
Cl2 0.0109(3) 0.0199(4) 0.0311(4) -0.0120(3) 0.0040(3) -0.0004(3)
O11 0.0386(14) 0.0120(11) 0.0230(12) -0.0013(9) -0.0106(10) -0.0121(10)
C12 0.0162(13) 0.0079(14) 0.0190(14) -0.0075(11) -0.0005(11) -0.0022(11)
N13 0.0116(11) 0.0113(12) 0.0150(12) -0.0015(9) 0.0009(9) -0.0020(9)
C14 0.0171(14) 0.0089(14) 0.0175(14) -0.0001(11) 0.0004(11) -0.0017(11)
C15 0.059(3) 0.023(2) 0.034(2) 0.0080(16) -0.0207(19) -0.0225(19)
C16 0.055(3) 0.025(2) 0.032(2) -0.0064(16) 0.0209(17) -0.0209(18)
C17 0.027(2) 0.018(2) 0.085(3) 0.019(2) 0.013(2) 0.0081(16)
O21 0.0095(9) 0.0182(11) 0.0093(9) -0.0048(8) 0.0018(7) -0.0056(8)
C21 0.0101(12) 0.0156(15) 0.0118(13) -0.0087(11) 0.0035(10) -0.0023(11)
C22 0.0129(13) 0.0112(14) 0.0156(14) -0.0068(11) -0.0001(10) -0.0008(11)
C23 0.0158(14) 0.0129(15) 0.0209(15) -0.0095(12) -0.0020(11) -0.0014(12)
C24 0.0146(13) 0.0165(16) 0.0147(14) -0.0091(12) -0.0026(11) 0.0017(12)
C25 0.0163(14) 0.0167(16) 0.0119(13) -0.0028(11) 0.0018(10) -0.0003(12)
C26 0.0152(13) 0.0165(16) 0.0149(14) -0.0049(12) 0.0027(10) -0.0039(12)
N24 0.0197(13) 0.0235(15) 0.0235(14) -0.0108(12) -0.0077(11) 0.0025(12)
O23 0.0333(14) 0.0251(14) 0.0399(15) -0.0101(11) -0.0183(11) -0.0087(11)
O25 0.0418(15) 0.0421(17) 0.0209(13) 0.0025(11) -0.0170(11) -0.0118(13)
P1 0.0083(3) 0.0088(4) 0.0090(3) -0.0024(3) 0.0008(2) -0.0021(3)
C31 0.0118(12) 0.0091(14) 0.0099(12) -0.0026(10) 0.0011(10) -0.0003(10)
C32 0.0128(13) 0.0161(16) 0.0165(14) -0.0031(12) 0.0009(10) -0.0023(11)
C33 0.0230(15) 0.0159(16) 0.0181(15) 0.0005(12) 0.0036(12) -0.0078(13)
C34 0.0281(17) 0.0146(16) 0.0164(15) 0.0035(12) -0.0022(12) -0.0025(13)
C35 0.0184(14) 0.0173(16) 0.0187(15) -0.0031(12) -0.0063(12) 0.0008(12)
C36 0.0157(13) 0.0130(15) 0.0151(14) -0.0039(11) 0.0005(10) -0.0032(11)
C41 0.0122(12) 0.0073(13) 0.0100(12) -0.0029(10) 0.0015(9) -0.0033(10)
C42 0.0143(13) 0.0130(15) 0.0150(14) -0.0034(11) -0.0005(10) 0.0008(11)
C43 0.0197(14) 0.0179(16) 0.0138(14) -0.0066(12) -0.0025(11) -0.0025(12)
C44 0.0215(15) 0.0147(16) 0.0174(14) -0.0085(12) 0.0003(11) -0.0047(12)
C45 0.0171(14) 0.0170(16) 0.0228(15) -0.0106(13) -0.0002(12) 0.0024(12)
C46 0.0154(14) 0.0178(16) 0.0184(15) -0.0078(12) -0.0022(11) 0.0001(12)
C51 0.0082(12) 0.0080(13) 0.0142(13) -0.0035(10) 0.0006(9) -0.0002(10)
C52 0.0151(13) 0.0084(14) 0.0156(14) -0.0004(11) -0.0020(10) -0.0015(11)
C53 0.0177(15) 0.0099(15) 0.0306(17) -0.0026(12) -0.0082(12) -0.0042(12)
C54 0.0140(14) 0.0123(16) 0.0371(19) -0.0001(14) 0.0031(13) -0.0061(12)
C55 0.0211(15) 0.0129(15) 0.0215(15) -0.0035(12) 0.0111(12) -0.0043(12)
C56 0.0148(13) 0.0121(15) 0.0154(14) -0.0038(11) 0.0042(10) -0.0022(11)

loop_
_atom_type_symbol
_atom_type_description
_atom_type_scat_dispersion_real
_atom_type_scat_dispersion_imag
_atom_type_scat_source
C C 0.0033 0.0016 'International Tables Vol C Tables 4.2.6.8 and 6.1.1.4'
H H 0.0000 0.0000 'International Tables Vol C Tables 4.2.6.8 and 6.1.1.4'
N N 0.0061 0.0033 'International Tables Vol C Tables 4.2.6.8 and 6.1.1.4'
O O 0.0106 0.0060 'International Tables Vol C Tables 4.2.6.8 and 6.1.1.4'
P P 0.1023 0.0942 'International Tables Vol C Tables 4.2.6.8 and 6.1.1.4'
Cl Cl 0.1484 0.1585 'International Tables Vol C Tables 4.2.6.8 and 6.1.1.4'
Re Re -1.0185 7.2310 'International Tables Vol C Tables 4.2.6.8 and 6.1.1.4'

loop_
_geom_angle_atom_site_label_1
_geom_angle_atom_site_label_2
_geom_angle_atom_site_label_3
_geom_angle
_geom_angle_site_symmetry_1
_geom_angle_site_symmetry_3
_geom_angle_publ_flag
O1 Re1 O21 167.51(8) . . yes
O1 Re1 N13 92.02(9) . . ?
O21 Re1 N13 82.42(8) . . ?
O1 Re1 Cl1 98.31(7) . . ?
O21 Re1 Cl1 88.17(6) . . ?
N13 Re1 Cl1 168.96(6) . . yes
O1 Re1 P1 86.32(7) . . ?
O21 Re1 P1 82.83(6) . . ?
N13 Re1 P1 93.07(7) . . ?
Cl1 Re1 P1 91.46(2) . . ?
Cl2 Re1 P1 169.80(3) . . yes
O1 Re1 Cl2 103.84(7) . . ?
O21 Re1 Cl2 87.16(6) . . ?
N13 Re1 Cl2 87.50(7) . . ?
Cl1 Re1 Cl2 86.27(3) . . yes
C12 O11 C15 106.1(2) . . ?
N13 C12 O11 117.0(3) . . ?
N13 C12 C22 128.6(3) . . ?
O11 C12 C22 114.4(2) . . ?
C12 N13 C14 106.9(2) . . yes
C12 N13 Re1 127.3(2) . . yes
C14 N13 Re1 125.55(17) . . yes
C17 C14 C16 110.8(3) . . ?
C17 C14 C15 112.3(3) . . ?
C16 C14 C15 108.3(3) . . ?
C17 C14 N13 110.1(2) . . ?
C16 C14 N13 113.8(3) . . ?
C15 C14 N13 101.2(2) . . ?
O11 C15 C14 104.3(3) . . ?
O11 C15 H151 110.9 . . ?
C14 C15 H151 110.9 . . ?
O11 C15 H152 110.9 . . ?
C14 C15 H152 110.9 . . ?
H151 C15 H152 108.9 . . ?
C14 C16 H161 109.5 . . ?
C14 C16 H162 109.5 . . ?
H161 C16 H162 109.5 . . ?
C14 C16 H163 109.5 . . ?
H161 C16 H163 109.5 . . ?
H162 C16 H163 109.5 . . ?
C14 C17 H171 109.5 . . ?
C14 C17 H172 109.5 . . ?
H171 C17 H172 109.5 . . ?
C14 C17 H173 109.5 . . ?
H171 C17 H173 109.5 . . ?
H172 C17 H173 109.5 . . ?
C21 O21 Re1 137.57(18) . . yes
O21 C21 C26 119.1(2) . . ?
O21 C21 C22 121.4(3) . . ?
C26 C21 C22 119.5(2) . . ?
C23 C22 C21 119.6(3) . . ?
C23 C22 C12 119.8(3) . . ?
C21 C22 C12 120.6(2) . . ?
C24 C23 C22 119.1(3) . . ?
C24 C23 H23 120.5 . . ?
C22 C23 H23 120.5 . . ?
C23 C24 C25 122.4(3) . . ?
C23 C24 N24 118.4(3) . . ?
C25 C24 N24 119.2(3) . . ?
C26 C25 C24 118.9(3) . . ?
C26 C25 H25 120.6 . . ?
C24 C25 H25 120.6 . . ?
C25 C26 C21 120.5(3) . . ?
C25 C26 H26 119.7 . . ?
C21 C26 H26 119.7 . . ?
O23 N24 O25 123.9(3) . . ?
O23 N24 C24 118.4(3) . . ?
O25 N24 C24 117.7(3) . . ?
C51 P1 C31 107.39(12) . . ?
C51 P1 C41 102.25(12) . . ?
C31 P1 C41 100.90(13) . . ?
C51 P1 Re1 112.94(9) . . ?
C31 P1 Re1 114.64(9) . . ?
C41 P1 Re1 117.25(9) . . ?
C32 C31 C36 119.5(3) . . ?
C32 C31 P1 117.2(2) . . ?
C36 C31 P1 122.9(2) . . ?
C33 C32 C31 120.6(3) . . ?
C33 C32 H32 119.7 . . ?
C31 C32 H32 119.7 . . ?
C32 C33 C34 119.7(3) . . ?
C32 C33 H33 120.2 . . ?
C34 C33 H33 120.2 . . ?
C35 C34 C33 120.3(3) . . ?
C35 C34 H34 119.8 . . ?
C33 C34 H34 119.8 . . ?
C34 C35 C36 120.6(3) . . ?
C34 C35 H35 119.7 . . ?
C36 C35 H35 119.7 . . ?
C35 C36 C31 119.3(3) . . ?
C35 C36 H36 120.4 . . ?
C31 C36 H36 120.4 . . ?
C42 C41 C46 119.8(3) . . ?
C42 C41 P1 123.9(2) . . ?
C46 C41 P1 116.3(2) . . ?
C41 C42 C43 119.2(3) . . ?
C41 C42 H42 120.4 . . ?
C43 C42 H42 120.4 . . ?
C44 C43 C42 120.6(3) . . ?
C44 C43 H43 119.7 . . ?
C42 C43 H43 119.7 . . ?
C43 C44 C45 120.0(3) . . ?
C43 C44 H44 120.0 . . ?
C45 C44 H44 120.0 . . ?
C46 C45 C44 119.6(3) . . ?
C46 C45 H45 120.2 . . ?
C44 C45 H45 120.2 . . ?
C45 C46 C41 120.6(3) . . ?
C45 C46 H46 119.7 . . ?
C41 C46 H46 119.7 . . ?
C52 C51 C56 118.6(2) . . ?
C52 C51 P1 121.3(2) . . ?
C56 C51 P1 119.9(2) . . ?
C53 C52 C51 120.6(3) . . ?
C53 C52 H52 119.7 . . ?
C51 C52 H52 119.7 . . ?
C54 C53 C52 120.3(3) . . ?
C54 C53 H53 119.9 . . ?
C52 C53 H53 119.9 . . ?
C53 C54 C55 119.5(3) . . ?
C53 C54 H54 120.2 . . ?
C55 C54 H54 120.2 . . ?
C54 C55 C56 120.8(3) . . ?
C54 C55 H55 119.6 . . ?
C56 C55 H55 119.6 . . ?
C55 C56 C51 120.1(3) . . ?
C55 C56 H56 119.9 . . ?
C51 C56 H56 119.9 . . ?

loop_
_geom_bond_atom_site_label_1
_geom_bond_atom_site_label_2
_geom_bond_distance
_geom_bond_site_symmetry_2
_geom_bond_publ_flag
Re1 O1 1.6775(19) . yes
Re1 Cl1 2.3632(7) . yes
Re1 Cl2 2.3766(7) . yes
Re1 N13 2.155(2) . yes
Re1 O21 1.9969(18) . yes
Re1 P1 2.4749(7) . yes
O11 C12 1.338(3) . ?
O11 C15 1.463(4) . ?
C12 N13 1.290(3) . ?
C12 C22 1.458(4) . ?
N13 C14 1.527(4) . ?
C14 C17 1.504(5) . ?
C14 C16 1.519(4) . ?
C14 C15 1.523(4) . ?
C15 H151 0.99 . ?
C15 H152 0.99 . ?
C16 H161 0.98 . ?
C16 H162 0.98 . ?
C16 H163 0.98 . ?
C17 H171 0.98 . ?
C17 H172 0.98 . ?
C17 H173 0.98 . ?
O21 C21 1.320(3) . ?
C21 C26 1.409(4) . ?
C21 C22 1.410(4) . ?
C22 C23 1.399(4) . ?
C23 C24 1.378(4) . ?
C23 H23 0.95 . ?
C24 C25 1.391(4) . ?
C24 N24 1.462(3) . ?
C25 C26 1.376(4) . ?
C25 H25 0.95 . ?
C26 H26 0.95 . ?
N24 O23 1.221(3) . ?
N24 O25 1.225(4) . ?
P1 C51 1.815(3) . ?
P1 C31 1.821(3) . ?
P1 C41 1.827(3) . ?
C31 C32 1.394(4) . ?
C31 C36 1.400(4) . ?
C32 C33 1.384(4) . ?
C32 H32 0.95 . ?
C33 C34 1.387(4) . ?
C33 H33 0.95 . ?
C34 C35 1.378(4) . ?
C34 H34 0.95 . ?
C35 C36 1.395(4) . ?
C35 H35 0.95 . ?
C36 H36 0.95 . ?
C41 C42 1.386(4) . ?
C41 C46 1.389(4) . ?
C42 C43 1.393(4) . ?
C42 H42 0.95 . ?
C43 C44 1.377(4) . ?
C43 H43 0.95 . ?
C44 C45 1.385(4) . ?
C44 H44 0.95 . ?
C45 C46 1.378(4) . ?
C45 H45 0.95 . ?
C46 H46 0.95 . ?
C51 C52 1.396(4) . ?
C51 C56 1.399(4) . ?
C52 C53 1.392(4) . ?
C52 H52 0.95 . ?
C53 C54 1.381(4) . ?
C53 H53 0.95 . ?
C54 C55 1.385(4) . ?
C54 H54 0.95 . ?
C55 C56 1.388(4) . ?
C55 H55 0.95 . ?
C56 H56 0.95 . ?

loop_
_geom_torsion_atom_site_label_1
_geom_torsion_atom_site_label_2
_geom_torsion_atom_site_label_3
_geom_torsion_atom_site_label_4
_geom_torsion
_geom_torsion_site_symmetry_1
_geom_torsion_site_symmetry_2
_geom_torsion_site_symmetry_3
_geom_torsion_site_symmetry_4
_geom_torsion_publ_flag
C15 O11 C12 N13 10.5(4) . . . . ?
C15 O11 C12 C22 -168.8(3) . . . . ?
O11 C12 N13 C14 3.6(3) . . . . ?
C22 C12 N13 C14 -177.3(3) . . . . ?
O11 C12 N13 Re1 177.73(19) . . . . ?
C22 C12 N13 Re1 -3.1(4) . . . . ?
C12 N13 C14 C17 103.8(3) . . . . ?
Re1 N13 C14 C17 -70.5(3) . . . . ?
C12 N13 C14 C16 -131.1(3) . . . . ?
Re1 N13 C14 C16 54.6(3) . . . . ?
C12 N13 C14 C15 -15.2(3) . . . . ?
Re1 N13 C14 C15 170.5(2) . . . . ?
C12 O11 C15 C14 -19.5(4) . . . . ?
C17 C14 C15 O11 -97.0(3) . . . . ?
C16 C14 C15 O11 140.3(3) . . . . ?
N13 C14 C15 O11 20.4(3) . . . . ?
Re1 O21 C21 C26 163.3(2) . . . . ?
Re1 O21 C21 C22 -17.3(4) . . . . ?
O21 C21 C22 C23 -179.5(3) . . . . ?
C26 C21 C22 C23 -0.1(4) . . . . ?
O21 C21 C22 C12 1.3(4) . . . . ?
C26 C21 C22 C12 -179.3(3) . . . . ?
N13 C12 C22 C23 -171.3(3) . . . . yes
O11 C12 C22 C23 7.9(4) . . . . yes
N13 C12 C22 C21 7.9(5) . . . . yes
O11 C12 C22 C21 -172.9(3) . . . . yes
C21 C22 C23 C24 0.3(4) . . . . ?
C12 C22 C23 C24 179.5(3) . . . . ?
C22 C23 C24 C25 -0.5(4) . . . . ?
C22 C23 C24 N24 -178.9(3) . . . . ?
C23 C24 C25 C26 0.3(4) . . . . ?
N24 C24 C25 C26 178.8(3) . . . . ?
C24 C25 C26 C21 -0.1(4) . . . . ?
O21 C21 C26 C25 179.4(3) . . . . ?
C22 C21 C26 C25 0.0(4) . . . . ?
C23 C24 N24 O23 6.5(4) . . . . yes
C25 C24 N24 O23 -172.0(3) . . . . yes
C23 C24 N24 O25 -173.3(3) . . . . yes
C25 C24 N24 O25 8.1(4) . . . . yes
C51 P1 C31 C32 -174.7(2) . . . . ?
C41 P1 C31 C32 78.6(2) . . . . ?
Re1 P1 C31 C32 -48.3(2) . . . . ?
C51 P1 C31 C36 13.0(3) . . . . ?
C41 P1 C31 C36 -93.7(2) . . . . ?
Re1 P1 C31 C36 139.4(2) . . . . ?
C36 C31 C32 C33 -0.5(4) . . . . ?
P1 C31 C32 C33 -173.1(2) . . . . ?
C31 C32 C33 C34 0.0(5) . . . . ?
C32 C33 C34 C35 0.1(5) . . . . ?
C33 C34 C35 C36 0.3(5) . . . . ?
C34 C35 C36 C31 -0.8(4) . . . . ?
C32 C31 C36 C35 0.9(4) . . . . ?
P1 C31 C36 C35 173.0(2) . . . . ?
C51 P1 C41 C42 116.1(2) . . . . ?
C31 P1 C41 C42 -133.2(2) . . . . ?
Re1 P1 C41 C42 -8.0(3) . . . . ?
C51 P1 C41 C46 -61.7(2) . . . . ?
C31 P1 C41 C46 48.9(2) . . . . ?
Re1 P1 C41 C46 174.17(18) . . . . ?
C46 C41 C42 C43 -0.9(4) . . . . ?
P1 C41 C42 C43 -178.7(2) . . . . ?
C41 C42 C43 C44 1.1(4) . . . . ?
C42 C43 C44 C45 -0.6(5) . . . . ?
C43 C44 C45 C46 0.1(5) . . . . ?
C44 C45 C46 C41 0.0(5) . . . . ?
C42 C41 C46 C45 0.4(4) . . . . ?
P1 C41 C46 C45 178.3(2) . . . . ?
C31 P1 C51 C52 51.4(3) . . . . ?
C41 P1 C51 C52 157.1(2) . . . . ?
Re1 P1 C51 C52 -76.0(2) . . . . ?
C31 P1 C51 C56 -132.6(2) . . . . ?
C41 P1 C51 C56 -26.9(3) . . . . ?
Re1 P1 C51 C56 100.1(2) . . . . ?
C56 C51 C52 C53 1.7(4) . . . . ?
P1 C51 C52 C53 177.8(2) . . . . ?
C51 C52 C53 C54 -0.1(5) . . . . ?
C52 C53 C54 C55 -1.5(5) . . . . ?
C53 C54 C55 C56 1.5(5) . . . . ?
C54 C55 C56 C51 0.2(5) . . . . ?
C52 C51 C56 C55 -1.8(4) . . . . ?
P1 C51 C56 C55 -177.9(2) . . . . ?
